data_4062838
_journal_name_full Organometallics
_journal_paper_doi 10.1021/om049705q
_journal_year 2004
_chemical_formula_sum 'C40 H51 Al Zr'
_chemical_formula_weight 650.01
_space_group_IT_number 14
_symmetry_cell_setting monoclinic
_symmetry_space_group_name_Hall '-P 2yn'
_symmetry_space_group_name_H-M 'P 1 21/n 1'
_cell_angle_alpha 90.00
_cell_angle_beta 111.80(3)
_cell_angle_gamma 90.00
_cell_formula_units_Z 4
_cell_length_a 12.539(3)
_cell_length_b 22.170(4)
_cell_length_c 13.364(3)
_cell_measurement_temperature 293(2)
_cell_volume 3449.4(13)
_diffrn_ambient_temperature 293(2)
_exptl_crystal_density_diffrn 1.252
_refine_ls_R_factor_obs 0.0376
_refine_ls_wR_factor_obs 0.0912
_cod_original_sg_symbol_H-M 'P 21/n'
_cod_database_code 4062838

loop_
_symmetry_equiv_pos_as_xyz
'x, y, z'
'-x+1/2, y+1/2, -z+1/2'
'-x, -y, -z'
'x-1/2, -y-1/2, z-1/2'

loop_
_atom_site_aniso_label
_atom_site_aniso_U_11
_atom_site_aniso_U_22
_atom_site_aniso_U_33
_atom_site_aniso_U_23
_atom_site_aniso_U_13
_atom_site_aniso_U_12
C1 0.031(2) 0.039(3) 0.037(3) -0.008(2) 0.016(2) -0.002(2)
C2 0.041(3) 0.042(3) 0.044(3) -0.002(2) 0.027(3) -0.001(2)
C3 0.037(3) 0.030(3) 0.043(3) -0.002(2) 0.014(2) -0.004(2)
C4 0.046(3) 0.037(3) 0.036(3) -0.003(2) 0.020(2) -0.004(2)
C5 0.072(4) 0.052(3) 0.049(4) 0.003(3) 0.031(3) 0.010(3)
C6 0.094(5) 0.073(4) 0.055(4) -0.008(3) 0.044(4) 0.006(4)
C7 0.082(4) 0.082(4) 0.038(4) -0.006(3) 0.032(3) -0.015(4)
C8 0.084(4) 0.086(4) 0.040(4) 0.012(3) 0.022(3) 0.018(3)
C9 0.062(3) 0.065(4) 0.039(4) 0.004(3) 0.022(3) 0.017(3)
C10 0.047(3) 0.057(3) 0.031(3) -0.002(2) 0.023(2) 0.006(3)
C11 0.054(3) 0.044(3) 0.034(3) -0.006(2) 0.024(2) 0.006(3)
C12 0.042(3) 0.046(3) 0.027(3) -0.011(2) 0.012(2) -0.003(2)
C13 0.053(3) 0.046(3) 0.028(3) -0.002(2) 0.014(2) 0.011(2)
C14 0.060(3) 0.048(3) 0.033(3) 0.002(2) 0.025(2) 0.004(3)
C15 0.091(4) 0.070(4) 0.046(4) 0.015(3) 0.028(3) 0.003(3)
C16 0.042(3) 0.032(3) 0.040(3) 0.001(2) 0.010(2) -0.005(2)
C17 0.040(3) 0.040(3) 0.047(3) -0.002(2) 0.017(2) -0.013(2)
C18 0.032(3) 0.040(3) 0.046(3) -0.004(2) 0.011(2) -0.007(2)
C19 0.037(3) 0.039(3) 0.035(3) -0.007(2) 0.009(2) -0.009(2)
C20 0.040(3) 0.038(3) 0.035(3) -0.011(2) 0.012(2) -0.004(2)
C21 0.056(3) 0.052(3) 0.046(3) -0.015(2) 0.017(3) 0.004(3)
C22 0.041(3) 0.030(3) 0.026(3) -0.006(2) 0.013(2) 0.001(2)
C23 0.032(3) 0.049(3) 0.026(3) 0.001(2) 0.012(2) 0.011(2)
C24 0.032(3) 0.050(3) 0.049(3) -0.007(2) 0.016(2) 0.000(2)
C25 0.032(3) 0.081(4) 0.054(4) -0.012(3) 0.013(2) 0.001(3)
C26 0.044(4) 0.083(5) 0.044(4) -0.009(3) 0.010(3) 0.024(3)
C27 0.059(4) 0.055(3) 0.044(4) 0.007(3) 0.018(3) 0.028(3)
C28 0.049(3) 0.051(3) 0.038(3) 0.005(2) 0.018(2) 0.007(3)
C29 0.058(3) 0.040(3) 0.056(4) 0.000(2) 0.022(3) 0.008(2)
C30 0.091(4) 0.048(3) 0.036(3) -0.002(3) 0.015(3) -0.026(3)
C31 0.086(5) 0.093(5) 0.117(6) -0.026(4) 0.057(4) -0.035(4)
C32 0.058(4) 0.081(4) 0.073(4) -0.007(3) 0.042(3) 0.007(3)
C33 0.078(4) 0.046(3) 0.063(4) -0.004(3) 0.037(3) 0.015(3)
C34 0.070(4) 0.044(3) 0.065(4) 0.013(3) 0.021(3) 0.002(3)
C35 0.058(3) 0.055(3) 0.031(3) -0.003(2) 0.009(2) -0.008(3)
C36 0.065(4) 0.068(4) 0.083(4) 0.006(3) 0.044(3) -0.018(3)
C37 0.065(4) 0.094(4) 0.032(3) 0.006(3) 0.006(3) 0.030(3)
C38 0.058(3) 0.065(4) 0.052(4) -0.024(3) 0.013(3) -0.018(3)
C39 0.034(3) 0.070(4) 0.069(4) 0.006(3) 0.011(2) 0.004(3)
C40 0.156(6) 0.042(4) 0.080(5) 0.001(3) 0.012(4) -0.029(4)
Al 0.0403(8) 0.0322(8) 0.0386(9) 0.0017(6) 0.0180(6) 0.0014(6)
Zr 0.0304(3) 0.0308(3) 0.0291(3) 0.0001(2) 0.0136(2) 0.0014(2)

loop_
_atom_site_label
_atom_site_type_symbol
_atom_site_fract_x
_atom_site_fract_y
_atom_site_fract_z
_atom_site_U_iso_or_equiv
_atom_site_thermal_displace_type
_atom_site_occupancy
_atom_site_calc_flag
_atom_site_refinement_flags
_atom_site_disorder_group
C1 C 0.4490(3) 0.1453(2) 0.6216(4) 0.0347(11) Uani 1 d . .
C2 C 0.4770(4) 0.1583(2) 0.5255(4) 0.0390(12) Uani 1 d . .
C3 C 0.3984(4) 0.1915(2) 0.4482(4) 0.0369(11) Uani 1 d . .
C4 C 0.3972(4) 0.2007(2) 0.3389(4) 0.0380(12) Uani 1 d . .
C5 C 0.4579(4) 0.1646(2) 0.2944(4) 0.0550(14) Uani 1 d . .
H5 H 0.5047(4) 0.1344(2) 0.3366(4) 0.066 Uiso 1 calc R .
C6 C 0.4516(5) 0.1716(3) 0.1905(5) 0.070(2) Uani 1 d . .
H6 H 0.4935(5) 0.1463(3) 0.1632(5) 0.083 Uiso 1 calc R .
C7 C 0.3837(5) 0.2158(3) 0.1270(4) 0.065(2) Uani 1 d . .
H7 H 0.3790(5) 0.2208(3) 0.0563(4) 0.078 Uiso 1 calc R .
C8 C 0.3232(5) 0.2524(3) 0.1683(5) 0.070(2) Uani 1 d . .
H8 H 0.2769(5) 0.2826(3) 0.1257(5) 0.085 Uiso 1 calc R .
C9 C 0.3301(4) 0.2449(2) 0.2729(4) 0.0545(14) Uani 1 d . .
H9 H 0.2881(4) 0.2704(2) 0.2996(4) 0.065 Uiso 1 calc R .
C10 C 0.2352(4) 0.1598(2) 0.8357(4) 0.0426(12) Uani 1 d . .
C11 C 0.3006(4) 0.2073(2) 0.8182(4) 0.0417(12) Uani 1 d . .
C12 C 0.4162(4) 0.1887(2) 0.8515(3) 0.0385(12) Uani 1 d . .
C13 C 0.4229(4) 0.1289(2) 0.8907(4) 0.0426(12) Uani 1 d . .
C14 C 0.3108(4) 0.1109(2) 0.8818(4) 0.0448(12) Uani 1 d . .
C15 C 0.2877(5) 0.0565(2) 0.9376(4) 0.068(2) Uani 1 d . .
H15A H 0.3541(5) 0.0308(2) 0.9607(4) 0.103 Uiso 1 calc R .
H15B H 0.2231(5) 0.0349(2) 0.8886(4) 0.103 Uiso 1 calc R .
H15C H 0.2713(5) 0.0692(2) 0.9990(4) 0.103 Uiso 1 calc R .
C16 C 0.2417(4) 0.0109(2) 0.6437(4) 0.0395(12) Uani 1 d . .
C17 C 0.1430(4) 0.0417(2) 0.6452(4) 0.0422(12) Uani 1 d . .
C18 C 0.1092(4) 0.0841(2) 0.5600(4) 0.0402(12) Uani 1 d . .
C19 C 0.1848(4) 0.0780(2) 0.5033(4) 0.0386(11) Uani 1 d . .
C20 C 0.2649(4) 0.0320(2) 0.5542(4) 0.0384(11) Uani 1 d . .
C21 C 0.3517(4) 0.0065(2) 0.5119(4) 0.0516(13) Uani 1 d . .
H21A H 0.3498(4) 0.0293(2) 0.4503(4) 0.077 Uiso 1 calc R .
H21B H 0.3333(4) -0.0348(2) 0.4916(4) 0.077 Uiso 1 calc R .
H21C H 0.4270(4) 0.0089(2) 0.5671(4) 0.077 Uiso 1 calc R .
C22 C 0.4829(4) 0.1012(2) 0.6943(3) 0.0323(11) Uani 1 d . .
C23 C 0.5925(3) 0.0683(2) 0.7266(3) 0.0352(11) Uani 1 d . .
C24 C 0.6911(4) 0.0990(2) 0.7311(4) 0.0435(12) Uani 1 d . .
H24 H 0.6853(4) 0.1394(2) 0.7110(4) 0.052 Uiso 1 calc R .
C25 C 0.7966(4) 0.0714(3) 0.7643(4) 0.0566(14) Uani 1 d . .
H25 H 0.8611(4) 0.0932(3) 0.7672(4) 0.068 Uiso 1 calc R .
C26 C 0.8068(5) 0.0118(3) 0.7933(4) 0.0591(15) Uani 1 d . .
H26 H 0.8779(5) -0.0071(3) 0.8146(4) 0.071 Uiso 1 calc R .
C27 C 0.7125(5) -0.0199(2) 0.7908(4) 0.0530(14) Uani 1 d . .
H27 H 0.7197(5) -0.0603(2) 0.8106(4) 0.064 Uiso 1 calc R .
C28 C 0.6055(4) 0.0081(2) 0.7589(4) 0.0453(12) Uani 1 d . .
H28 H 0.5421(4) -0.0136(2) 0.7592(4) 0.054 Uiso 1 calc R .
C29 C 0.3537(4) 0.3063(2) 0.5863(4) 0.0514(13) Uani 1 d . .
H29A H 0.2771(4) 0.3235(2) 0.5578(4) 0.062 Uiso 1 calc R .
H29B H 0.3826(4) 0.3117(2) 0.6638(4) 0.062 Uiso 1 calc R .
C30 C 0.4291(5) 0.3433(2) 0.5428(4) 0.061(2) Uani 1 d . .
H30 H 0.4067(5) 0.3341(2) 0.4660(4) 0.073 Uiso 1 calc R .
C31 C 0.5541(5) 0.3266(3) 0.5992(6) 0.093(2) Uani 1 d . .
H31A H 0.6003(5) 0.3504(3) 0.5707(6) 0.140 Uiso 1 calc R .
H31B H 0.5644(5) 0.2846(3) 0.5877(6) 0.140 Uiso 1 calc R .
H31C H 0.5772(5) 0.3342(3) 0.6751(6) 0.140 Uiso 1 calc R .
C32 C 0.1127(4) 0.1661(3) 0.8275(4) 0.066(2) Uani 1 d . .
H32A H 0.0857(4) 0.1280(3) 0.8427(4) 0.099 Uiso 1 calc R .
H32B H 0.0657(4) 0.1788(3) 0.7560(4) 0.099 Uiso 1 calc R .
H32C H 0.1087(4) 0.1956(3) 0.8786(4) 0.099 Uiso 1 calc R .
C33 C 0.2548(5) 0.2704(2) 0.7903(4) 0.0593(14) Uani 1 d . .
H33A H 0.3132(5) 0.2956(2) 0.7819(4) 0.089 Uiso 1 calc R .
H33B H 0.2332(5) 0.2861(2) 0.8470(4) 0.089 Uiso 1 calc R .
H33C H 0.1889(5) 0.2698(2) 0.7242(4) 0.089 Uiso 1 calc R .
C34 C 0.2954(4) -0.0433(2) 0.7111(4) 0.0609(15) Uani 1 d . .
H34A H 0.2652(4) -0.0480(2) 0.7670(4) 0.091 Uiso 1 calc R .
H34B H 0.3772(4) -0.0380(2) 0.7430(4) 0.091 Uiso 1 calc R .
H34C H 0.2782(4) -0.0787(2) 0.6664(4) 0.091 Uiso 1 calc R .
C35 C 0.1663(4) 0.1061(2) 0.3963(4) 0.0500(13) Uani 1 d . .
H35A H 0.1072(4) 0.1361(2) 0.3804(4) 0.075 Uiso 1 calc R .
H35B H 0.1436(4) 0.0756(2) 0.3414(4) 0.075 Uiso 1 calc R .
H35C H 0.2364(4) 0.1246(2) 0.3985(4) 0.075 Uiso 1 calc R .
C36 C 0.0680(4) 0.0222(2) 0.7046(5) 0.067(2) Uani 1 d . .
H36A H 0.1084(4) -0.0068(2) 0.7589(5) 0.101 Uiso 1 calc R .
H36B H -0.0010(4) 0.0042(2) 0.6549(5) 0.101 Uiso 1 calc R .
H36C H 0.0486(4) 0.0566(2) 0.7381(5) 0.101 Uiso 1 calc R .
C37 C 0.5327(4) 0.0950(3) 0.9505(4) 0.067(2) Uani 1 d . .
H37A H 0.5146(4) 0.0554(3) 0.9684(4) 0.100 Uiso 1 calc R .
H37B H 0.5762(4) 0.1164(3) 1.0154(4) 0.100 Uiso 1 calc R .
H37C H 0.5772(4) 0.0918(3) 0.9058(4) 0.100 Uiso 1 calc R .
C38 C 0.5186(4) 0.2258(2) 0.8588(4) 0.0601(15) Uani 1 d . .
H38A H 0.5863(4) 0.2011(2) 0.8841(4) 0.090 Uiso 1 calc R .
H38B H 0.5271(4) 0.2586(2) 0.9082(4) 0.090 Uiso 1 calc R .
H38C H 0.5082(4) 0.2416(2) 0.7889(4) 0.090 Uiso 1 calc R .
C39 C 0.0017(4) 0.1213(2) 0.5251(4) 0.0599(14) Uani 1 d . .
H39A H -0.0014(4) 0.1465(2) 0.4657(4) 0.090 Uiso 1 calc R .
H39B H 0.0017(4) 0.1461(2) 0.5841(4) 0.090 Uiso 1 calc R .
H39C H -0.0640(4) 0.0952(2) 0.5032(4) 0.090 Uiso 1 calc R .
C40 C 0.4109(6) 0.4105(2) 0.5539(5) 0.102(2) Uani 1 d . .
H40A H 0.3311(6) 0.4201(2) 0.5176(5) 0.153 Uiso 1 calc R .
H40B H 0.4558(6) 0.4331(2) 0.5224(5) 0.153 Uiso 1 calc R .
H40C H 0.4344(6) 0.4207(2) 0.6289(5) 0.153 Uiso 1 calc R .
Al Al 0.33928(11) 0.21913(6) 0.55703(11) 0.0360(4) Uani 1 d . .
Zr Zr 0.30593(3) 0.12068(2) 0.68935(3) 0.0293(2) Uani 1 d . .
H1 H 0.2382(25) 0.1887(13) 0.6009(25) 0.015(9) Uiso 1 d . .
H2 H 0.5462(34) 0.1424(17) 0.5206(30) 0.032(11) Uiso 1 d . .

loop_
_geom_bond_atom_site_label_1
_geom_bond_atom_site_label_2
_geom_bond_distance
_geom_bond_site_symmetry_2
_geom_bond_publ_flag
C1 C22 1.330(6) . ?
C1 C2 1.480(6) . ?
C1 Al 2.107(5) . ?
C1 Zr 2.354(4) . ?
C2 C3 1.350(6) . ?
C2 Al 2.348(5) . ?
C3 C4 1.469(6) . ?
C3 Al 1.960(5) . ?
C4 C9 1.376(6) . ?
C4 C5 1.383(6) . ?
C5 C6 1.371(7) . ?
C6 C7 1.366(7) . ?
C7 C8 1.360(7) . ?
C8 C9 1.378(7) . ?
C10 C11 1.406(6) . ?
C10 C14 1.421(6) . ?
C10 C32 1.505(6) . ?
C10 Zr 2.579(4) . ?
C11 C12 1.411(6) . ?
C11 C33 1.506(6) . ?
C11 Zr 2.597(4) . ?
C12 C13 1.417(6) . ?
C12 C38 1.497(6) . ?
C12 Zr 2.581(4) . ?
C13 C14 1.423(6) . ?
C13 C37 1.511(6) . ?
C13 Zr 2.548(4) . ?
C14 C15 1.501(6) . ?
C14 Zr 2.559(4) . ?
C16 C20 1.412(6) . ?
C16 C17 1.419(6) . ?
C16 C34 1.504(6) . ?
C16 Zr 2.564(4) . ?
C17 C18 1.414(6) . ?
C17 C36 1.503(6) . ?
C17 Zr 2.587(4) . ?
C18 C19 1.423(6) . ?
C18 C39 1.500(6) . ?
C18 Zr 2.562(4) . ?
C19 C20 1.415(6) . ?
C19 C35 1.497(6) . ?
C19 Zr 2.565(4) . ?
C20 C21 1.509(6) . ?
C20 Zr 2.589(4) . ?
C22 C23 1.472(6) . ?
C22 Zr 2.237(4) . ?
C23 C24 1.394(6) . ?
C23 C28 1.393(6) . ?
C24 C25 1.373(6) . ?
C25 C26 1.370(7) . ?
C26 C27 1.365(7) . ?
C27 C28 1.393(6) . ?
C29 C30 1.520(7) . ?
C29 Al 1.967(5) . ?
C30 C31 1.512(8) . ?
C30 C40 1.522(7) . ?
Al Zr 2.9351(14) . ?
